data_8102763
loop_
_publ_author_name
'Su-Qing Wang'
'Fang-Fang Jian'

_publ_section_title
;
 Crystal structure of aquabis(3,5-dimethylpyrazolyl)copper(II) sulfate
 dihydrate, [Cu(H2O)(C5H8N2)2][SO4] &#x00B7; 2H2O
;
_journal_issue 4
_journal_name_full 'Zeitschrift f\"ur Kristallographie - New Crystal Structures'
_journal_page_first 683
_journal_volume 225
_journal_year 2010
_chemical_formula_moiety 'C10 H22 Cu N4 O7 S'
_chemical_formula_sum 'C10 H22 Cu N4 O7 S'
_chemical_formula_weight 405.92
_chemical_name_systematic
; 
aqua-di(3,5-dimenthyl pyrazolyl)copper(II) 
sulfate hydrate
;
_space_group_IT_number 11
_symmetry_cell_setting monoclinic
_symmetry_space_group_name_Hall '-P 2yb'
_symmetry_space_group_name_H-M 'P 1 21/m 1'
_atom_sites_solution_hydrogens geom
_atom_sites_solution_primary direct
_atom_sites_solution_secondary difmap
_audit_creation_method SHELXL-97
_cell_angle_alpha 90.00
_cell_angle_beta 96.05(3)
_cell_angle_gamma 90.00
_cell_formula_units_Z 2
_cell_length_a 4.8645(10)
_cell_length_b 21.101(4)
_cell_length_c 8.0719(16)
_cell_measurement_temperature 293(2)
_cell_measurement_theta_max 28.16
_cell_measurement_theta_min 2.27
_cell_volume 823.9(3)
_computing_cell_refinement 'Bruker SMART'
_computing_data_collection 'Bruker SMART'
_computing_data_reduction 'Bruker SAINT'
_computing_molecular_graphics 'Bruker SHELXTL'
_computing_publication_material 'Bruker SHELXTL'
_computing_structure_refinement 'SHELXL-97 (Sheldrick, 1997)'
_computing_structure_solution 'SHELXS-97 (Sheldrick, 1990)'
_diffrn_ambient_temperature 293(2)
_diffrn_measured_fraction_theta_full 0.999
_diffrn_measured_fraction_theta_max 0.999
_diffrn_measurement_device_type 'CCD area detector'
_diffrn_measurement_method 'phi and omega scans'
_diffrn_radiation_monochromator graphite
_diffrn_radiation_source 'fine-focus sealed tube'
_diffrn_radiation_type MoK\a
_diffrn_radiation_wavelength 0.71073
_diffrn_reflns_av_R_equivalents 0.0201
_diffrn_reflns_av_sigmaI/netI 0.0392
_diffrn_reflns_limit_h_max 6
_diffrn_reflns_limit_h_min -6
_diffrn_reflns_limit_k_max 27
_diffrn_reflns_limit_k_min -27
_diffrn_reflns_limit_l_max 10
_diffrn_reflns_limit_l_min -10
_diffrn_reflns_number 3777
_diffrn_reflns_theta_full 27.48
_diffrn_reflns_theta_max 27.48
_diffrn_reflns_theta_min 1.93
_exptl_absorpt_coefficient_mu 1.492
_exptl_crystal_colour colourless
_exptl_crystal_density_diffrn 1.636
_exptl_crystal_density_method 'not measured'
_exptl_crystal_description block
_exptl_crystal_F_000 422
_exptl_crystal_size_max 0.25
_exptl_crystal_size_mid 0.20
_exptl_crystal_size_min 0.18
_refine_diff_density_max 0.823
_refine_diff_density_min -0.888
_refine_diff_density_rms 0.219
_refine_ls_extinction_method none
_refine_ls_goodness_of_fit_ref 1.022
_refine_ls_hydrogen_treatment constr
_refine_ls_matrix_type full
_refine_ls_number_parameters 112
_refine_ls_number_reflns 1950
_refine_ls_number_restraints 0
_refine_ls_restrained_S_all 1.022
_refine_ls_R_factor_all 0.0514
_refine_ls_R_factor_gt 0.0363
_refine_ls_shift/su_max 0.000
_refine_ls_shift/su_mean 0.000
_refine_ls_structure_factor_coef Fsqd
_refine_ls_weighting_details 'calc w=1/[\s^2^(Fo^2^)+(0.0774P)^2^+0.3316P] where P=(Fo^2^+2Fc^2^)/3'
_refine_ls_weighting_scheme calc
_refine_ls_wR_factor_gt 0.0968
_refine_ls_wR_factor_ref 0.1158
_reflns_number_gt 1703
_reflns_number_total 1950
_reflns_threshold_expression >2sigma(I)
_cod_data_source_file 1267-3059.cff
_cod_data_source_block p-1
_cod_depositor_comments
;
The following automatic conversions were performed:
'_symmetry_cell_setting' value 'Monoclinic' changed to 'monoclinic'
according to '/home/saulius/struct/CIF-dictionaries/cif_core.dic'
dictionary named 'cif_core.dic' version 2.4.1 from 2010-06-29.

Automatic conversion script
Id: cif_fix_enum 1555 2011-01-17 13:19:09Z saulius 
;
_cod_original_sg_symbol_H-M P21/m
_cod_database_code 8102763

loop_
_symmetry_equiv_pos_as_xyz
'x, y, z'
'-x, y+1/2, -z'
'-x, -y, -z'
'x, -y-1/2, z'

loop_
_atom_site_label
_atom_site_type_symbol
_atom_site_fract_x
_atom_site_fract_y
_atom_site_fract_z
_atom_site_U_iso_or_equiv
_atom_site_adp_type
_atom_site_occupancy
_atom_site_symmetry_multiplicity
_atom_site_calc_flag
_atom_site_refinement_flags
_atom_site_disorder_assembly
_atom_site_disorder_group
Cu Cu 0.08430(10) 0.2500 0.87228(6) 0.01147(17) Uani 1 2 d S . .
S S 0.47557(19) 0.2500 0.61663(11) 0.0124(2) Uani 1 2 d S . .
O4A O 0.1746(6) 0.2500 0.6358(3) 0.0142(6) Uani 1 2 d S . .
O1A O 0.6280(6) 0.2500 0.7850(3) 0.0160(6) Uani 1 2 d S . .
O3A O 0.5403(4) 0.19242(10) 0.5252(3) 0.0191(5) Uani 1 1 d . . .
O1 O 0.0491(7) 0.2500 1.1126(4) 0.0235(7) Uani 1 2 d S . .
N1 N -0.0828(5) 0.12434(12) 0.7615(3) 0.0162(5) Uani 1 1 d . . .
H1C H -0.2094 0.1420 0.6946 0.019 Uiso 1 1 calc R . .
N2 N 0.0979(5) 0.15654(12) 0.8707(3) 0.0153(5) Uani 1 1 d . . .
C1 C -0.0390(6) 0.06166(15) 0.7711(4) 0.0182(6) Uani 1 1 d . . .
C2 C 0.1805(7) 0.05273(15) 0.8913(4) 0.0192(6) Uani 1 1 d . . .
H2A H 0.2593 0.0142 0.9265 0.023 Uiso 1 1 calc R . .
C3 C 0.4917(6) 0.13093(16) 1.0785(4) 0.0203(6) Uani 1 1 d . . .
H3A H 0.4954 0.1761 1.0917 0.031 Uiso 1 1 calc R . .
H3B H 0.6643 0.1168 1.0439 0.031 Uiso 1 1 calc R . .
H3C H 0.4632 0.1113 1.1827 0.031 Uiso 1 1 calc R . .
C6 C 0.2613(6) 0.11298(15) 0.9497(4) 0.0166(6) Uani 1 1 d . . .
C11 C -0.2150(7) 0.01611(17) 0.6660(4) 0.0272(7) Uani 1 1 d . . .
H11A H -0.3502 0.0391 0.5944 0.041 Uiso 1 1 calc R . .
H11B H -0.3070 -0.0117 0.7364 0.041 Uiso 1 1 calc R . .
H11C H -0.1013 -0.0083 0.5997 0.041 Uiso 1 1 calc R . .
O2 O 0.9953(5) -0.15813(11) -0.3440(3) 0.0222(5) Uani 1 1 d . . .
H1A H 1.1344 -0.1708 -0.3947 0.027 Uiso 1 1 d R . .
H1B H 0.8680 -0.1663 -0.4042 0.027 Uiso 1 1 d R . .
H1AA H 0.0326 0.2832 1.1806 0.027 Uiso 1 1 d R . .

loop_
_atom_site_aniso_label
_atom_site_aniso_U_11
_atom_site_aniso_U_22
_atom_site_aniso_U_33
_atom_site_aniso_U_23
_atom_site_aniso_U_13
_atom_site_aniso_U_12
Cu 0.0121(3) 0.0106(3) 0.0117(2) 0.000 0.00094(16) 0.000
S 0.0092(4) 0.0163(5) 0.0115(4) 0.000 0.0000(3) 0.000
O4A 0.0081(13) 0.0205(15) 0.0137(12) 0.000 0.0002(10) 0.000
O1A 0.0119(13) 0.0219(16) 0.0136(13) 0.000 -0.0011(11) 0.000
O3A 0.0174(10) 0.0206(12) 0.0191(10) -0.0049(9) 0.0017(8) 0.0036(9)
O1 0.041(2) 0.0171(16) 0.0134(14) 0.000 0.0054(13) 0.000
N1 0.0156(12) 0.0158(13) 0.0165(11) -0.0004(10) -0.0018(9) -0.0011(10)
N2 0.0155(11) 0.0153(12) 0.0147(11) -0.0005(9) -0.0010(9) -0.0013(10)
C1 0.0192(14) 0.0142(15) 0.0220(14) -0.0026(11) 0.0056(11) -0.0014(12)
C2 0.0187(14) 0.0126(14) 0.0265(15) 0.0022(11) 0.0033(12) 0.0022(12)
C3 0.0161(13) 0.0219(16) 0.0222(14) 0.0017(12) -0.0017(11) 0.0015(12)
C6 0.0135(13) 0.0180(15) 0.0185(13) 0.0026(11) 0.0027(11) 0.0024(11)
C11 0.0259(17) 0.0225(17) 0.0331(17) -0.0104(14) 0.0030(14) -0.0073(14)
O2 0.0202(10) 0.0292(13) 0.0166(9) -0.0030(9) -0.0003(8) -0.0022(10)

loop_
_atom_type_symbol
_atom_type_description
_atom_type_scat_dispersion_real
_atom_type_scat_dispersion_imag
_atom_type_scat_source
C C 0.0033 0.0016 'International Tables Vol C Tables 4.2.6.8 and 6.1.1.4'
H H 0.0000 0.0000 'International Tables Vol C Tables 4.2.6.8 and 6.1.1.4'
N N 0.0061 0.0033 'International Tables Vol C Tables 4.2.6.8 and 6.1.1.4'
O O 0.0106 0.0060 'International Tables Vol C Tables 4.2.6.8 and 6.1.1.4'
Cu Cu 0.3201 1.2651 'International Tables Vol C Tables 4.2.6.8 and 6.1.1.4'
S S 0.1246 0.1234 'International Tables Vol C Tables 4.2.6.8 and 6.1.1.4'

loop_
_geom_angle_atom_site_label_1
_geom_angle_atom_site_label_2
_geom_angle_atom_site_label_3
_geom_angle
_geom_angle_site_symmetry_1
_geom_angle_site_symmetry_3
_geom_angle_publ_flag
O1 Cu N2 90.74(7) . 4_565 ?
O1 Cu N2 90.74(7) . . ?
N2 Cu N2 176.02(15) 4_565 . ?
O1 Cu O4A 172.38(13) . . ?
N2 Cu O4A 89.02(7) 4_565 . ?
N2 Cu O4A 89.02(7) . . ?
O1 Cu O1A 97.05(13) . 1_455 ?
N2 Cu O1A 91.74(7) 4_565 1_455 ?
N2 Cu O1A 91.74(7) . 1_455 ?
O4A Cu O1A 90.56(11) . 1_455 ?
O3A S O3A 111.15(18) 4_565 . ?
O3A S O1A 110.36(11) 4_565 . ?
O3A S O1A 110.36(10) . . ?
O3A S O4A 108.46(11) 4_565 . ?
O3A S O4A 108.46(11) . . ?
O1A S O4A 107.95(17) . . ?
S O4A Cu 114.56(16) . . ?
S O1A Cu 131.94(17) . 1_655 ?
Cu O1 H1AA 128.7 . . ?
C1 N1 N2 111.6(2) . . ?
C1 N1 H1C 124.2 . . ?
N2 N1 H1C 124.2 . . ?
C6 N2 N1 106.1(2) . . ?
C6 N2 Cu 134.8(2) . . ?
N1 N2 Cu 118.96(19) . . ?
N1 C1 C2 106.4(3) . . ?
N1 C1 C11 121.7(3) . . ?
C2 C1 C11 131.9(3) . . ?
C1 C2 C6 106.4(3) . . ?
C1 C2 H2A 126.8 . . ?
C6 C2 H2A 126.8 . . ?
C6 C3 H3A 109.5 . . ?
C6 C3 H3B 109.5 . . ?
H3A C3 H3B 109.5 . . ?
C6 C3 H3C 109.5 . . ?
H3A C3 H3C 109.5 . . ?
H3B C3 H3C 109.5 . . ?
N2 C6 C2 109.5(3) . . ?
N2 C6 C3 121.6(3) . . ?
C2 C6 C3 129.0(3) . . ?
C1 C11 H11A 109.5 . . ?
C1 C11 H11B 109.5 . . ?
H11A C11 H11B 109.5 . . ?
C1 C11 H11C 109.5 . . ?
H11A C11 H11C 109.5 . . ?
H11B C11 H11C 109.5 . . ?
H1A O2 H1B 104.4 . . ?

loop_
_geom_bond_atom_site_label_1
_geom_bond_atom_site_label_2
_geom_bond_distance
_geom_bond_site_symmetry_2
_geom_bond_publ_flag
Cu O1 1.965(3) . ?
Cu N2 1.973(3) 4_565 ?
Cu N2 1.973(3) . ?
Cu O4A 2.004(3) . ?
Cu O1A 2.257(3) 1_455 ?
S O3A 1.473(2) 4_565 ?
S O3A 1.473(2) . ?
S O1A 1.478(3) . ?
S O4A 1.488(3) . ?
O1A Cu 2.257(3) 1_655 ?
O1 H1AA 0.8986 . ?
N1 C1 1.340(4) . ?
N1 N2 1.359(3) . ?
N1 H1C 0.8600 . ?
N2 C6 1.333(4) . ?
C1 C2 1.378(4) . ?
C1 C11 1.491(4) . ?
C2 C6 1.398(4) . ?
C2 H2A 0.9300 . ?
C3 C6 1.495(4) . ?
C3 H3A 0.9600 . ?
C3 H3B 0.9600 . ?
C3 H3C 0.9600 . ?
C11 H11A 0.9600 . ?
C11 H11B 0.9600 . ?
C11 H11C 0.9600 . ?
O2 H1A 0.8692 . ?
O2 H1B 0.7656 . ?
